data_7131207
loop_
_publ_author_name
'Hashikawa, Yoshifumi'
'Murata, Yasujiro'

_publ_section_title
;
 C2-insertion into a fullerene orifice.
;
_journal_issue 12
_journal_name_full 'Chemical communications (Cambridge, England)'
_journal_page_first 1645
_journal_page_last 1648
_journal_paper_doi 10.1039/d2cc06531b
_journal_volume 59
_journal_year 2023
_chemical_formula_sum 'C32 H31 N3 O2'
_chemical_formula_weight 489.60
_space_group_crystal_system monoclinic
_space_group_IT_number 14
_space_group_name_Hall '-P 2ybc'
_space_group_name_H-M_alt 'P 1 21/c 1'
_atom_sites_solution_hydrogens geom
_audit_creation_method SHELXL-2018/3
_audit_update_record
;
2022-07-18 deposited with the CCDC.	2023-01-16 downloaded from the CCDC.
;
_cell_angle_alpha 90
_cell_angle_beta 98.836(2)
_cell_angle_gamma 90
_cell_formula_units_Z 8
_cell_length_a 23.689(3)
_cell_length_b 19.477(3)
_cell_length_c 11.8763(15)
_cell_measurement_reflns_used 6164
_cell_measurement_temperature 100(2)
_cell_measurement_theta_max 24.99
_cell_measurement_theta_min 2.27
_cell_volume 5414.6(13)
_computing_structure_refinement 'SHELXL-2018/3 (Sheldrick, 2018)'
_computing_structure_solution 'SHELXT 2014/5 (Sheldrick, 2014)'
_diffrn_ambient_temperature 100(2)
_diffrn_measured_fraction_theta_full 0.995
_diffrn_measured_fraction_theta_max 0.995
_diffrn_measurement_device_type 'Bruker Smart APEX II'
_diffrn_radiation_type MoK\a
_diffrn_radiation_wavelength 0.71073
_diffrn_reflns_av_R_equivalents 0.0484
_diffrn_reflns_av_unetI/netI 0.0575
_diffrn_reflns_Laue_measured_fraction_full 0.995
_diffrn_reflns_Laue_measured_fraction_max 0.995
_diffrn_reflns_limit_h_max 27
_diffrn_reflns_limit_h_min -28
_diffrn_reflns_limit_k_max 23
_diffrn_reflns_limit_k_min -18
_diffrn_reflns_limit_l_max 12
_diffrn_reflns_limit_l_min -14
_diffrn_reflns_number 26065
_diffrn_reflns_point_group_measured_fraction_full 0.995
_diffrn_reflns_point_group_measured_fraction_max 0.995
_diffrn_reflns_theta_full 25.061
_diffrn_reflns_theta_max 25.061
_diffrn_reflns_theta_min 2.026
_diffrn_source 'fine-focus sealed tube'
_exptl_absorpt_coefficient_mu 0.076
_exptl_absorpt_correction_T_max 0.7452
_exptl_absorpt_correction_T_min 0.6009
_exptl_absorpt_correction_type empirical
_exptl_absorpt_process_details SADABS
_exptl_crystal_colour colorless
_exptl_crystal_density_diffrn 1.201
_exptl_crystal_description block
_exptl_crystal_F_000 2080
_exptl_crystal_size_max 0.480
_exptl_crystal_size_mid 0.150
_exptl_crystal_size_min 0.080
_refine_diff_density_max 0.630
_refine_diff_density_min -0.191
_refine_diff_density_rms 0.043
_refine_ls_extinction_method none
_refine_ls_goodness_of_fit_ref 1.021
_refine_ls_hydrogen_treatment constr
_refine_ls_matrix_type full
_refine_ls_number_parameters 679
_refine_ls_number_reflns 9562
_refine_ls_number_restraints 0
_refine_ls_restrained_S_all 1.021
_refine_ls_R_factor_all 0.0792
_refine_ls_R_factor_gt 0.0503
_refine_ls_shift/su_max 0.001
_refine_ls_shift/su_mean 0.000
_refine_ls_structure_factor_coef Fsqd
_refine_ls_weighting_details 'w=1/[\s^2^(Fo^2^)+(0.1000P)^2^] where P=(Fo^2^+2Fc^2^)/3'
_refine_ls_weighting_scheme calc
_refine_ls_wR_factor_gt 0.1396
_refine_ls_wR_factor_ref 0.1592
_reflns_Friedel_coverage 0.000
_reflns_number_gt 6841
_reflns_number_total 9562
_reflns_threshold_expression 'I > 2\s(I)'
_cod_data_source_file d2cc06531b2.cif
_cod_data_source_block 1DAadt_a
_cod_depositor_comments 'Adding full bibliography for 7131206--7131207.cif.'
_cod_original_cell_volume 5414.5(12)
_cod_original_sg_symbol_H-M 'P 21/c'
_cod_database_code 7131207
_shelx_shelxl_version_number 2018/3
_shelx_space_group_comment
;
The symmetry employed for this shelxl refinement is uniquely defined
by the following loop, which should always be used as a source of
symmetry information in preference to the above space-group names.
They are only intended as comments.
;
_shelx_estimated_absorpt_t_min 0.965
_shelx_estimated_absorpt_t_max 0.994

loop_
_space_group_symop_operation_xyz
'x, y, z'
'-x, y+1/2, -z+1/2'
'-x, -y, -z'
'x, -y-1/2, z-1/2'

loop_
_atom_site_label
_atom_site_type_symbol
_atom_site_fract_x
_atom_site_fract_y
_atom_site_fract_z
_atom_site_U_iso_or_equiv
_atom_site_adp_type
_atom_site_occupancy
_atom_site_site_symmetry_order
_atom_site_calc_flag
_atom_site_refinement_flags_posn
_atom_site_refinement_flags_adp
_atom_site_refinement_flags_occupancy
_atom_site_disorder_assembly
_atom_site_disorder_group
N1 N 0.49981(8) 0.59933(9) 0.74751(14) 0.0276(4) Uani 1 1 d . . . . .
O1 O 0.45734(7) 0.64307(8) 0.57425(12) 0.0360(4) Uani 1 1 d . . . . .
N2 N 0.57232(8) 0.63307(9) 0.31589(14) 0.0274(4) Uani 1 1 d . . . . .
O2 O 0.56329(6) 0.54764(8) 0.88994(12) 0.0317(4) Uani 1 1 d . . . . .
N3 N 0.69789(8) 0.43463(9) 0.77214(15) 0.0282(4) Uani 1 1 d . . . . .
O3 O 0.90204(7) 0.54169(8) 0.61718(11) 0.0311(4) Uani 1 1 d . . . . .
N4 N 0.84618(7) 0.59617(8) 0.73245(13) 0.0229(4) Uani 1 1 d . . . . .
O4 O 0.80584(6) 0.63177(7) 0.88746(12) 0.0279(4) Uani 1 1 d . . . . .
C1 C 0.44218(10) 0.68667(13) 0.82130(19) 0.0382(6) Uani 1 1 d . . . . .
H1 H 0.460188 0.720672 0.781782 0.046 Uiso 1 1 calc R U . . .
C2 C 0.40043(11) 0.70511(16) 0.8863(2) 0.0478(7) Uani 1 1 d . . . . .
H2 H 0.389948 0.751904 0.892113 0.057 Uiso 1 1 calc R U . . .
C3 C 0.37432(11) 0.65472(18) 0.9422(2) 0.0521(8) Uani 1 1 d . . . . .
H3 H 0.344992 0.666913 0.984820 0.063 Uiso 1 1 calc R U . . .
C4 C 0.39049(11) 0.58706(16) 0.9367(2) 0.0466(7) Uani 1 1 d . . . . .
H4 H 0.372813 0.553091 0.976947 0.056 Uiso 1 1 calc R U . . .
N5 N 0.97424(7) 0.35840(9) 0.75676(14) 0.0240(4) Uani 1 1 d . . . . .
C5 C 0.43207(10) 0.56816(14) 0.87344(19) 0.0379(6) Uani 1 1 d . . . . .
H5 H 0.443360 0.521495 0.869997 0.045 Uiso 1 1 calc R U . . .
N6 N 0.84770(7) 0.49514(9) 1.18137(13) 0.0242(4) Uani 1 1 d . . . . .
C6 C 0.45715(9) 0.61840(12) 0.81489(17) 0.0296(5) Uani 1 1 d . . . . .
C7 C 0.55048(9) 0.56448(11) 0.79127(17) 0.0255(5) Uani 1 1 d . . . . .
C8 C 0.58128(9) 0.55367(10) 0.69247(16) 0.0242(5) Uani 1 1 d . . . . .
C9 C 0.63296(9) 0.52006(10) 0.68813(17) 0.0251(5) Uani 1 1 d . . . . .
C10 C 0.64768(10) 0.51128(12) 0.57920(18) 0.0301(5) Uani 1 1 d . . . . .
H6 H 0.681210 0.486102 0.571393 0.036 Uiso 1 1 calc R U . . .
C11 C 0.61519(10) 0.53793(12) 0.48316(18) 0.0310(5) Uani 1 1 d . . . . .
H7 H 0.627483 0.531398 0.411456 0.037 Uiso 1 1 calc R U . . .
C12 C 0.56442(9) 0.57448(11) 0.48756(17) 0.0256(5) Uani 1 1 d . . . . .
C13 C 0.54767(9) 0.57968(10) 0.59468(17) 0.0246(5) Uani 1 1 d . . . . .
C14 C 0.53530(10) 0.60515(11) 0.37846(17) 0.0262(5) Uani 1 1 d . . . . .
C15 C 0.47698(10) 0.60218(11) 0.34140(18) 0.0298(5) Uani 1 1 d . . . . .
H8 H 0.451719 0.583947 0.388668 0.036 Uiso 1 1 calc R U . . .
C16 C 0.45674(10) 0.62654(12) 0.23369(18) 0.0327(5) Uani 1 1 d . . . . .
H9 H 0.417186 0.623602 0.204345 0.039 Uiso 1 1 calc R U . . .
C17 C 0.49425(10) 0.65524(12) 0.16868(18) 0.0328(6) Uani 1 1 d . . . . .
H10 H 0.480649 0.672138 0.094430 0.039 Uiso 1 1 calc R U . . .
C18 C 0.55199(10) 0.65920(11) 0.21262(17) 0.0276(5) Uani 1 1 d . . . . .
C19 C 0.59718(10) 0.69356(12) 0.15271(17) 0.0323(5) Uani 1 1 d . . . . .
C20 C 0.57206(11) 0.71976(13) 0.03393(18) 0.0387(6) Uani 1 1 d . . . . .
H27 H 0.555832 0.681158 -0.013219 0.058 Uiso 1 1 calc R U . . .
H28 H 0.602261 0.741451 -0.001530 0.058 Uiso 1 1 calc R U . . .
H29 H 0.542002 0.753434 0.040553 0.058 Uiso 1 1 calc R U . . .
C21 C 0.62097(11) 0.75474(13) 0.22741(19) 0.0386(6) Uani 1 1 d . . . . .
H30 H 0.590164 0.787561 0.232978 0.058 Uiso 1 1 calc R U . . .
H31 H 0.651135 0.777331 0.193045 0.058 Uiso 1 1 calc R U . . .
H32 H 0.636748 0.738259 0.303736 0.058 Uiso 1 1 calc R U . . .
C22 C 0.64513(11) 0.64243(14) 0.1427(2) 0.0448(7) Uani 1 1 d . . . . .
H33 H 0.661543 0.626161 0.218818 0.067 Uiso 1 1 calc R U . . .
H34 H 0.674874 0.664998 0.107097 0.067 Uiso 1 1 calc R U . . .
H35 H 0.629698 0.603344 0.095844 0.067 Uiso 1 1 calc R U . . .
C23 C 0.67348(9) 0.49547(11) 0.78766(17) 0.0252(5) Uani 1 1 d . . . . .
C24 C 0.68811(9) 0.53493(11) 0.88537(18) 0.0280(5) Uani 1 1 d . . . . .
H11 H 0.670301 0.577952 0.893649 0.034 Uiso 1 1 calc R U . . .
C25 C 0.72942(9) 0.50953(12) 0.97011(18) 0.0309(5) Uani 1 1 d . . . . .
H12 H 0.740658 0.535156 1.037917 0.037 Uiso 1 1 calc R U . . .
C26 C 0.75422(10) 0.44663(12) 0.95543(18) 0.0308(5) Uani 1 1 d . . . . .
H13 H 0.782394 0.428588 1.013446 0.037 Uiso 1 1 calc R U . . .
C27 C 0.73783(9) 0.40983(11) 0.85554(19) 0.0293(5) Uani 1 1 d . . . . .
C28 C 0.76481(10) 0.34167(12) 0.8295(2) 0.0370(6) Uani 1 1 d . . . . .
C29 C 0.71859(14) 0.29273(15) 0.7760(3) 0.0722(10) Uani 1 1 d . . . . .
H54 H 0.692419 0.283103 0.830398 0.108 Uiso 1 1 calc R U . . .
H55 H 0.736132 0.249787 0.755760 0.108 Uiso 1 1 calc R U . . .
H56 H 0.697347 0.313646 0.707191 0.108 Uiso 1 1 calc R U . . .
C30 C 0.79687(18) 0.30858(18) 0.9356(3) 0.0990(15) Uani 1 1 d . . . . .
H57 H 0.827183 0.339526 0.970703 0.148 Uiso 1 1 calc R U . . .
H58 H 0.813793 0.265269 0.915309 0.148 Uiso 1 1 calc R U . . .
H59 H 0.770403 0.299504 0.989718 0.148 Uiso 1 1 calc R U . . .
C31 C 0.80482(18) 0.3565(2) 0.7446(4) 0.1051(16) Uani 1 1 d . . . . .
H60 H 0.784706 0.383517 0.681276 0.158 Uiso 1 1 calc R U . . .
H61 H 0.817795 0.313130 0.715488 0.158 Uiso 1 1 calc R U . . .
H62 H 0.837880 0.382432 0.782249 0.158 Uiso 1 1 calc R U . . .
C35 C 0.84471(10) 0.68070(11) 0.58215(17) 0.0287(5) Uani 1 1 d . . . . .
H14 H 0.885270 0.681971 0.596716 0.034 Uiso 1 1 calc R U . . .
C36 C 0.81521(10) 0.72049(11) 0.49640(18) 0.0313(5) Uani 1 1 d . . . . .
H15 H 0.835554 0.749482 0.452339 0.038 Uiso 1 1 calc R U . . .
C37 C 0.75671(11) 0.71832(11) 0.47458(18) 0.0336(6) Uani 1 1 d . . . . .
H16 H 0.736593 0.746143 0.416030 0.040 Uiso 1 1 calc R U . . .
C38 C 0.72696(11) 0.67565(12) 0.5378(2) 0.0368(6) Uani 1 1 d . . . . .
H17 H 0.686458 0.673547 0.521651 0.044 Uiso 1 1 calc R U . . .
C39 C 0.75635(10) 0.63567(12) 0.62527(18) 0.0308(5) Uani 1 1 d . . . . .
H18 H 0.736094 0.606569 0.669324 0.037 Uiso 1 1 calc R U . . .
C40 C 0.81485(9) 0.63893(10) 0.64681(16) 0.0231(5) Uani 1 1 d . . . . .
C41 C 0.83982(9) 0.59596(10) 0.84849(17) 0.0219(5) Uani 1 1 d . . . . .
C42 C 0.88150(9) 0.54432(10) 0.90466(16) 0.0214(5) Uani 1 1 d . . . . .
C43 C 0.88994(9) 0.51871(10) 1.01593(16) 0.0221(5) Uani 1 1 d . . . . .
C44 C 0.92688(9) 0.46232(10) 1.03575(17) 0.0246(5) Uani 1 1 d . . . . .
H19 H 0.933542 0.442814 1.109922 0.030 Uiso 1 1 calc R U . . .
C45 C 0.95394(9) 0.43398(11) 0.95194(17) 0.0250(5) Uani 1 1 d . . . . .
H20 H 0.977881 0.395109 0.969665 0.030 Uiso 1 1 calc R U . . .
C46 C 0.94707(9) 0.46106(10) 0.84120(16) 0.0220(5) Uani 1 1 d . . . . .
C47 C 0.91009(9) 0.51614(10) 0.82069(16) 0.0217(5) Uani 1 1 d . . . . .
C48 C 0.97723(9) 0.42714(10) 0.75547(16) 0.0230(5) Uani 1 1 d . . . . .
C49 C 1.00772(9) 0.46288(11) 0.68309(17) 0.0278(5) Uani 1 1 d . . . . .
H21 H 1.009502 0.511604 0.684726 0.033 Uiso 1 1 calc R U . . .
C50 C 1.03520(10) 0.42585(12) 0.60911(17) 0.0308(5) Uani 1 1 d . . . . .
H22 H 1.056373 0.448681 0.558529 0.037 Uiso 1 1 calc R U . . .
C51 C 1.03163(10) 0.35488(12) 0.60926(17) 0.0304(5) Uani 1 1 d . . . . .
H23 H 1.050298 0.328634 0.558478 0.037 Uiso 1 1 calc R U . . .
C52 C 1.00062(9) 0.32216(11) 0.68406(17) 0.0262(5) Uani 1 1 d . . . . .
C53 C 0.99121(10) 0.24466(12) 0.68619(17) 0.0306(5) Uani 1 1 d . . . . .
C54 C 1.03822(10) 0.20577(13) 0.63763(19) 0.0366(6) Uani 1 1 d . . . . .
H36 H 1.036910 0.217785 0.557143 0.055 Uiso 1 1 calc R U . . .
H37 H 1.032288 0.156248 0.644550 0.055 Uiso 1 1 calc R U . . .
H38 H 1.075566 0.218383 0.680125 0.055 Uiso 1 1 calc R U . . .
C55 C 0.93296(10) 0.22975(12) 0.6155(2) 0.0391(6) Uani 1 1 d . . . . .
H39 H 0.903449 0.256193 0.645829 0.059 Uiso 1 1 calc R U . . .
H40 H 0.924505 0.180630 0.619431 0.059 Uiso 1 1 calc R U . . .
H41 H 0.933573 0.242874 0.536081 0.059 Uiso 1 1 calc R U . . .
C56 C 0.99051(12) 0.22096(13) 0.8089(2) 0.0442(7) Uani 1 1 d . . . . .
H42 H 1.025773 0.235742 0.856983 0.066 Uiso 1 1 calc R U . . .
H43 H 0.987753 0.170780 0.810803 0.066 Uiso 1 1 calc R U . . .
H44 H 0.957558 0.241182 0.837403 0.066 Uiso 1 1 calc R U . . .
C57 C 0.86230(9) 0.54459(10) 1.11242(16) 0.0227(5) Uani 1 1 d . . . . .
C58 C 0.85374(9) 0.61373(11) 1.13166(17) 0.0266(5) Uani 1 1 d . . . . .
H24 H 0.865810 0.647770 1.083240 0.032 Uiso 1 1 calc R U . . .
C59 C 0.82734(10) 0.63178(12) 1.22256(18) 0.0321(5) Uani 1 1 d . . . . .
H25 H 0.820512 0.678755 1.237269 0.038 Uiso 1 1 calc R U . . .
C60 C 0.81075(10) 0.58129(12) 1.29259(19) 0.0324(5) Uani 1 1 d . . . . .
H26 H 0.792116 0.593180 1.355209 0.039 Uiso 1 1 calc R U . . .
C61 C 0.82173(9) 0.51269(11) 1.27006(17) 0.0260(5) Uani 1 1 d . . . . .
C62 C 0.80563(11) 0.45261(12) 1.34171(18) 0.0343(6) Uani 1 1 d . . . . .
C63 C 0.86019(13) 0.41323(14) 1.3923(2) 0.0560(8) Uani 1 1 d . . . . .
H45 H 0.881092 0.399586 1.330793 0.084 Uiso 1 1 calc R U . . .
H46 H 0.849674 0.372192 1.432095 0.084 Uiso 1 1 calc R U . . .
H47 H 0.884464 0.442894 1.446146 0.084 Uiso 1 1 calc R U . . .
C64 C 0.76545(17) 0.40487(18) 1.2659(2) 0.0781(12) Uani 1 1 d . . . . .
H48 H 0.731567 0.430512 1.231441 0.117 Uiso 1 1 calc R U . . .
H49 H 0.753842 0.367079 1.311806 0.117 Uiso 1 1 calc R U . . .
H50 H 0.785079 0.386286 1.205725 0.117 Uiso 1 1 calc R U . . .
C65 C 0.77606(12) 0.47701(14) 1.4403(2) 0.0463(7) Uani 1 1 d . . . . .
H51 H 0.801936 0.507063 1.490398 0.069 Uiso 1 1 calc R U . . .
H52 H 0.765999 0.437212 1.483629 0.069 Uiso 1 1 calc R U . . .
H53 H 0.741315 0.502388 1.409992 0.069 Uiso 1 1 calc R U . . .
C66 C 0.88853(9) 0.55033(10) 0.71012(17) 0.0228(5) Uani 1 1 d . . . . .
C67 C 0.49613(9) 0.61203(11) 0.63036(18) 0.0277(5) Uani 1 1 d . . . . .

loop_
_atom_site_aniso_label
_atom_site_aniso_U_11
_atom_site_aniso_U_22
_atom_site_aniso_U_33
_atom_site_aniso_U_23
_atom_site_aniso_U_13
_atom_site_aniso_U_12
N1 0.0244(10) 0.0330(11) 0.0261(9) 0.0063(8) 0.0064(8) 0.0028(8)
O1 0.0337(10) 0.0434(10) 0.0298(8) 0.0078(7) 0.0020(7) 0.0115(8)
N2 0.0310(11) 0.0272(10) 0.0244(9) 0.0006(7) 0.0055(8) 0.0010(8)
O2 0.0296(9) 0.0383(9) 0.0272(8) 0.0071(7) 0.0042(7) 0.0026(7)
N3 0.0236(10) 0.0268(10) 0.0337(10) 0.0009(8) 0.0027(8) -0.0009(8)
O3 0.0367(10) 0.0361(9) 0.0217(8) 0.0014(6) 0.0086(7) 0.0069(7)
N4 0.0263(10) 0.0211(9) 0.0214(9) 0.0012(7) 0.0043(7) 0.0008(8)
O4 0.0333(9) 0.0230(8) 0.0281(8) -0.0019(6) 0.0073(7) 0.0030(7)
C1 0.0352(14) 0.0448(16) 0.0352(13) 0.0101(11) 0.0076(11) 0.0095(12)
C2 0.0423(16) 0.0642(19) 0.0372(14) 0.0092(13) 0.0073(12) 0.0277(14)
C3 0.0287(15) 0.099(3) 0.0300(13) 0.0129(14) 0.0078(11) 0.0211(15)
C4 0.0278(14) 0.071(2) 0.0419(15) 0.0136(13) 0.0081(12) -0.0039(14)
N5 0.0227(10) 0.0272(10) 0.0222(9) -0.0023(7) 0.0031(7) 0.0028(8)
C5 0.0283(13) 0.0467(15) 0.0390(13) 0.0070(11) 0.0059(11) -0.0041(11)
N6 0.0286(10) 0.0238(9) 0.0204(9) -0.0023(7) 0.0048(7) -0.0041(8)
C6 0.0224(12) 0.0398(14) 0.0265(11) 0.0053(10) 0.0036(9) 0.0035(10)
C7 0.0238(12) 0.0234(11) 0.0287(12) 0.0029(9) 0.0025(9) -0.0028(9)
C8 0.0265(12) 0.0192(11) 0.0267(11) 0.0012(8) 0.0033(9) -0.0035(9)
C9 0.0242(12) 0.0213(11) 0.0295(11) 0.0014(8) 0.0031(9) -0.0043(9)
C10 0.0266(13) 0.0324(13) 0.0323(12) -0.0003(10) 0.0077(10) 0.0039(10)
C11 0.0341(14) 0.0339(13) 0.0258(11) 0.0008(9) 0.0076(10) 0.0009(10)
C12 0.0253(12) 0.0244(11) 0.0268(11) 0.0004(9) 0.0034(9) -0.0035(9)
C13 0.0236(12) 0.0205(11) 0.0295(11) 0.0014(9) 0.0041(9) -0.0012(9)
C14 0.0307(13) 0.0235(11) 0.0245(11) -0.0022(8) 0.0050(10) -0.0015(10)
C15 0.0326(13) 0.0278(12) 0.0289(12) -0.0013(9) 0.0046(10) -0.0085(10)
C16 0.0285(13) 0.0352(13) 0.0320(12) -0.0018(10) -0.0032(10) -0.0056(10)
C17 0.0344(14) 0.0359(13) 0.0264(11) 0.0009(9) -0.0010(10) -0.0029(11)
C18 0.0339(13) 0.0236(11) 0.0246(11) 0.0000(9) 0.0024(10) 0.0004(10)
C19 0.0353(14) 0.0359(13) 0.0261(11) 0.0024(10) 0.0054(10) -0.0019(11)
C20 0.0471(16) 0.0424(15) 0.0263(12) 0.0052(10) 0.0045(11) -0.0069(12)
C21 0.0424(15) 0.0421(15) 0.0315(12) 0.0029(11) 0.0060(11) -0.0127(12)
C22 0.0426(16) 0.0539(17) 0.0410(14) 0.0064(12) 0.0163(12) 0.0052(13)
C23 0.0207(11) 0.0245(11) 0.0308(11) 0.0035(9) 0.0051(9) -0.0030(9)
C24 0.0241(12) 0.0260(12) 0.0338(12) -0.0004(9) 0.0044(10) -0.0026(9)
C25 0.0263(13) 0.0364(14) 0.0296(11) -0.0015(10) 0.0026(10) -0.0070(10)
C26 0.0248(12) 0.0326(13) 0.0334(12) 0.0038(10) -0.0006(10) -0.0030(10)
C27 0.0222(12) 0.0290(12) 0.0356(12) 0.0030(10) 0.0007(10) -0.0033(10)
C28 0.0287(13) 0.0294(13) 0.0498(14) -0.0037(11) -0.0034(12) 0.0057(10)
C29 0.061(2) 0.0373(17) 0.108(3) -0.0237(17) -0.0198(19) 0.0073(15)
C30 0.128(3) 0.058(2) 0.089(3) -0.0211(18) -0.054(2) 0.054(2)
C31 0.092(3) 0.062(2) 0.181(5) -0.001(3) 0.086(3) 0.024(2)
C35 0.0311(13) 0.0259(12) 0.0283(11) -0.0005(9) 0.0023(10) -0.0059(10)
C36 0.0419(15) 0.0219(12) 0.0298(12) 0.0023(9) 0.0048(10) -0.0048(10)
C37 0.0433(15) 0.0256(12) 0.0307(12) 0.0015(9) 0.0026(11) 0.0112(11)
C38 0.0286(13) 0.0392(14) 0.0418(14) 0.0012(11) 0.0030(11) 0.0075(11)
C39 0.0277(13) 0.0320(13) 0.0337(12) 0.0022(10) 0.0076(10) 0.0013(10)
C40 0.0299(13) 0.0171(10) 0.0224(10) -0.0028(8) 0.0043(9) 0.0007(9)
C41 0.0250(12) 0.0171(10) 0.0246(11) -0.0031(8) 0.0065(9) -0.0050(9)
C42 0.0242(12) 0.0162(10) 0.0244(10) -0.0029(8) 0.0055(9) -0.0056(9)
C43 0.0246(12) 0.0196(11) 0.0225(10) -0.0029(8) 0.0045(9) -0.0062(9)
C44 0.0309(13) 0.0211(11) 0.0226(10) 0.0010(8) 0.0069(9) -0.0041(9)
C45 0.0270(12) 0.0204(11) 0.0284(11) -0.0005(9) 0.0069(9) 0.0015(9)
C46 0.0238(12) 0.0192(11) 0.0231(10) -0.0023(8) 0.0039(9) -0.0044(9)
C47 0.0235(12) 0.0191(11) 0.0226(10) -0.0005(8) 0.0042(9) -0.0056(9)
C48 0.0228(12) 0.0245(11) 0.0213(10) 0.0005(8) 0.0021(9) 0.0010(9)
C49 0.0287(13) 0.0282(12) 0.0264(11) -0.0002(9) 0.0036(10) -0.0031(10)
C50 0.0268(13) 0.0421(14) 0.0247(11) 0.0016(10) 0.0080(10) 0.0000(10)
C51 0.0300(13) 0.0377(14) 0.0244(11) -0.0058(9) 0.0070(10) 0.0074(10)
C52 0.0237(12) 0.0297(12) 0.0238(11) -0.0033(9) -0.0007(9) 0.0056(9)
C53 0.0363(14) 0.0285(12) 0.0260(11) -0.0045(9) 0.0013(10) 0.0108(10)
C54 0.0374(14) 0.0357(14) 0.0355(12) -0.0076(10) 0.0016(11) 0.0134(11)
C55 0.0370(15) 0.0298(13) 0.0498(15) -0.0088(11) 0.0043(12) 0.0035(11)
C56 0.0644(19) 0.0300(14) 0.0392(14) 0.0014(11) 0.0116(13) 0.0104(13)
C57 0.0242(12) 0.0229(11) 0.0211(10) -0.0013(8) 0.0034(9) -0.0021(9)
C58 0.0333(13) 0.0216(11) 0.0248(11) -0.0012(9) 0.0045(9) -0.0028(10)
C59 0.0408(14) 0.0252(12) 0.0307(12) -0.0079(9) 0.0071(11) -0.0001(10)
C60 0.0343(14) 0.0358(13) 0.0289(12) -0.0078(10) 0.0105(10) -0.0028(11)
C61 0.0251(12) 0.0297(12) 0.0232(11) -0.0049(9) 0.0040(9) -0.0056(9)
C62 0.0454(15) 0.0315(13) 0.0286(12) -0.0040(10) 0.0140(11) -0.0122(11)
C63 0.080(2) 0.0361(15) 0.0601(18) 0.0155(13) 0.0378(16) 0.0092(15)
C64 0.121(3) 0.076(2) 0.0400(16) -0.0040(14) 0.0198(18) -0.070(2)
C65 0.0541(18) 0.0519(17) 0.0382(14) 0.0054(12) 0.0238(13) -0.0004(14)
C66 0.0254(12) 0.0198(11) 0.0236(11) -0.0017(8) 0.0054(9) -0.0027(9)
C67 0.0274(13) 0.0282(12) 0.0278(11) 0.0043(9) 0.0050(10) -0.0015(10)

loop_
_atom_type_symbol
_atom_type_description
_atom_type_scat_dispersion_real
_atom_type_scat_dispersion_imag
_atom_type_scat_source
C C 0.0033 0.0016 'International Tables Vol C Tables 4.2.6.8 and 6.1.1.4'
H H 0.0000 0.0000 'International Tables Vol C Tables 4.2.6.8 and 6.1.1.4'
N N 0.0061 0.0033 'International Tables Vol C Tables 4.2.6.8 and 6.1.1.4'
O O 0.0106 0.0060 'International Tables Vol C Tables 4.2.6.8 and 6.1.1.4'

loop_
_geom_angle_atom_site_label_1
_geom_angle_atom_site_label_2
_geom_angle_atom_site_label_3
_geom_angle
_geom_angle_site_symmetry_1
_geom_angle_site_symmetry_3
_geom_angle_publ_flag
C67 N1 C7 111.78(18) . . ?
C67 N1 C6 124.56(17) . . ?
C7 N1 C6 123.66(17) . . ?
C18 N2 C14 118.84(18) . . ?
C23 N3 C27 118.88(18) . . ?
C66 N4 C41 111.79(16) . . ?
C66 N4 C40 123.07(16) . . ?
C41 N4 C40 125.12(17) . . ?
C6 C1 C2 119.3(2) . . ?
C6 C1 H1 120.3 . . ?
C2 C1 H1 120.3 . . ?
C3 C2 C1 119.4(3) . . ?
C3 C2 H2 120.3 . . ?
C1 C2 H2 120.3 . . ?
C4 C3 C2 120.5(2) . . ?
C4 C3 H3 119.7 . . ?
C2 C3 H3 119.7 . . ?
C3 C4 C5 120.6(3) . . ?
C3 C4 H4 119.7 . . ?
C5 C4 H4 119.7 . . ?
C48 N5 C52 119.16(18) . . ?
C4 C5 C6 118.9(2) . . ?
C4 C5 H5 120.6 . . ?
C6 C5 H5 120.6 . . ?
C61 N6 C57 119.17(18) . . ?
C1 C6 C5 121.2(2) . . ?
C1 C6 N1 119.4(2) . . ?
C5 C6 N1 119.4(2) . . ?
O2 C7 N1 124.2(2) . . ?
O2 C7 C8 130.1(2) . . ?
N1 C7 C8 105.70(17) . . ?
C9 C8 C13 121.99(19) . . ?
C9 C8 C7 129.35(18) . . ?
C13 C8 C7 108.54(18) . . ?
C8 C9 C10 115.81(19) . . ?
C8 C9 C23 125.86(19) . . ?
C10 C9 C23 118.3(2) . . ?
C11 C10 C9 122.2(2) . . ?
C11 C10 H6 118.9 . . ?
C9 C10 H6 118.9 . . ?
C10 C11 C12 122.2(2) . . ?
C10 C11 H7 118.9 . . ?
C12 C11 H7 118.9 . . ?
C13 C12 C11 115.85(19) . . ?
C13 C12 C14 127.1(2) . . ?
C11 C12 C14 116.98(19) . . ?
C12 C13 C8 121.8(2) . . ?
C12 C13 C67 130.56(19) . . ?
C8 C13 C67 107.66(18) . . ?
N2 C14 C15 122.91(19) . . ?
N2 C14 C12 112.70(18) . . ?
C15 C14 C12 124.3(2) . . ?
C16 C15 C14 117.9(2) . . ?
C16 C15 H8 121.1 . . ?
C14 C15 H8 121.1 . . ?
C15 C16 C17 119.7(2) . . ?
C15 C16 H9 120.1 . . ?
C17 C16 H9 120.1 . . ?
C16 C17 C18 119.5(2) . . ?
C16 C17 H10 120.2 . . ?
C18 C17 H10 120.2 . . ?
N2 C18 C17 121.0(2) . . ?
N2 C18 C19 114.30(18) . . ?
C17 C18 C19 124.70(19) . . ?
C18 C19 C22 109.45(19) . . ?
C18 C19 C20 111.96(19) . . ?
C22 C19 C20 109.50(19) . . ?
C18 C19 C21 106.93(18) . . ?
C22 C19 C21 109.8(2) . . ?
C20 C19 C21 109.19(19) . . ?
C19 C20 H27 109.5 . . ?
C19 C20 H28 109.5 . . ?
H27 C20 H28 109.5 . . ?
C19 C20 H29 109.5 . . ?
H27 C20 H29 109.5 . . ?
H28 C20 H29 109.5 . . ?
C19 C21 H30 109.5 . . ?
C19 C21 H31 109.5 . . ?
H30 C21 H31 109.5 . . ?
C19 C21 H32 109.5 . . ?
H30 C21 H32 109.5 . . ?
H31 C21 H32 109.5 . . ?
C19 C22 H33 109.5 . . ?
C19 C22 H34 109.5 . . ?
H33 C22 H34 109.5 . . ?
C19 C22 H35 109.5 . . ?
H33 C22 H35 109.5 . . ?
H34 C22 H35 109.5 . . ?
N3 C23 C24 122.99(19) . . ?
N3 C23 C9 114.52(18) . . ?
C24 C23 C9 122.3(2) . . ?
C25 C24 C23 117.9(2) . . ?
C25 C24 H11 121.1 . . ?
C23 C24 H11 121.1 . . ?
C26 C25 C24 119.5(2) . . ?
C26 C25 H12 120.2 . . ?
C24 C25 H12 120.2 . . ?
C25 C26 C27 119.8(2) . . ?
C25 C26 H13 120.1 . . ?
C27 C26 H13 120.1 . . ?
N3 C27 C26 121.0(2) . . ?
N3 C27 C28 115.52(18) . . ?
C26 C27 C28 123.5(2) . . ?
C30 C28 C31 110.5(3) . . ?
C30 C28 C29 108.6(3) . . ?
C31 C28 C29 109.1(3) . . ?
C30 C28 C27 112.0(2) . . ?
C31 C28 C27 107.1(2) . . ?
C29 C28 C27 109.5(2) . . ?
C28 C29 H54 109.5 . . ?
C28 C29 H55 109.5 . . ?
H54 C29 H55 109.5 . . ?
C28 C29 H56 109.5 . . ?
H54 C29 H56 109.5 . . ?
H55 C29 H56 109.5 . . ?
C28 C30 H57 109.5 . . ?
C28 C30 H58 109.5 . . ?
H57 C30 H58 109.5 . . ?
C28 C30 H59 109.5 . . ?
H57 C30 H59 109.5 . . ?
H58 C30 H59 109.5 . . ?
C28 C31 H60 109.5 . . ?
C28 C31 H61 109.5 . . ?
H60 C31 H61 109.5 . . ?
C28 C31 H62 109.5 . . ?
H60 C31 H62 109.5 . . ?
H61 C31 H62 109.5 . . ?
C36 C35 C40 119.6(2) . . ?
C36 C35 H14 120.2 . . ?
C40 C35 H14 120.2 . . ?
C37 C36 C35 120.3(2) . . ?
C37 C36 H15 119.9 . . ?
C35 C36 H15 119.8 . . ?
C36 C37 C38 120.0(2) . . ?
C36 C37 H16 120.0 . . ?
C38 C37 H16 120.0 . . ?
C37 C38 C39 120.1(2) . . ?
C37 C38 H17 119.9 . . ?
C39 C38 H17 119.9 . . ?
C40 C39 C38 119.2(2) . . ?
C40 C39 H18 120.4 . . ?
C38 C39 H18 120.4 . . ?
C39 C40 C35 120.7(2) . . ?
C39 C40 N4 120.30(19) . . ?
C35 C40 N4 118.87(19) . . ?
O4 C41 N4 123.36(18) . . ?
O4 C41 C42 130.60(18) . . ?
N4 C41 C42 106.04(17) . . ?
C43 C42 C47 121.24(19) . . ?
C43 C42 C41 130.66(19) . . ?
C47 C42 C41 107.75(17) . . ?
C42 C43 C44 115.68(18) . . ?
C42 C43 C57 126.13(18) . . ?
C44 C43 C57 118.17(17) . . ?
C45 C44 C43 122.67(19) . . ?
C45 C44 H19 118.7 . . ?
C43 C44 H19 118.7 . . ?
C44 C45 C46 121.7(2) . . ?
C44 C45 H20 119.1 . . ?
C46 C45 H20 119.1 . . ?
C47 C46 C45 115.84(18) . . ?
C47 C46 C48 125.63(18) . . ?
C45 C46 C48 118.46(18) . . ?
C46 C47 C42 122.76(18) . . ?
C46 C47 C66 128.59(18) . . ?
C42 C47 C66 108.32(17) . . ?
N5 C48 C49 122.68(19) . . ?
N5 C48 C46 113.85(18) . . ?
C49 C48 C46 123.43(19) . . ?
C50 C49 C48 118.3(2) . . ?
C50 C49 H21 120.9 . . ?
C48 C49 H21 120.9 . . ?
C49 C50 C51 119.2(2) . . ?
C49 C50 H22 120.4 . . ?
C51 C50 H22 120.4 . . ?
C50 C51 C52 119.8(2) . . ?
C50 C51 H23 120.1 . . ?
C52 C51 H23 120.1 . . ?
N5 C52 C51 120.9(2) . . ?
N5 C52 C53 115.21(19) . . ?
C51 C52 C53 123.80(19) . . ?
C52 C53 C55 107.49(17) . . ?
C52 C53 C56 109.69(17) . . ?
C55 C53 C56 108.9(2) . . ?
C52 C53 C54 111.5(2) . . ?
C55 C53 C54 110.29(18) . . ?
C56 C53 C54 108.91(18) . . ?
C53 C54 H36 109.5 . . ?
C53 C54 H37 109.5 . . ?
H36 C54 H37 109.5 . . ?
C53 C54 H38 109.5 . . ?
H36 C54 H38 109.5 . . ?
H37 C54 H38 109.5 . . ?
C53 C55 H39 109.5 . . ?
C53 C55 H40 109.5 . . ?
H39 C55 H40 109.5 . . ?
C53 C55 H41 109.5 . . ?
H39 C55 H41 109.5 . . ?
H40 C55 H41 109.5 . . ?
C53 C56 H42 109.5 . . ?
C53 C56 H43 109.5 . . ?
H42 C56 H43 109.5 . . ?
C53 C56 H44 109.5 . . ?
H42 C56 H44 109.5 . . ?
H43 C56 H44 109.5 . . ?
N6 C57 C58 122.56(19) . . ?
N6 C57 C43 114.23(17) . . ?
C58 C57 C43 123.19(18) . . ?
C59 C58 C57 118.3(2) . . ?
C59 C58 H24 120.9 . . ?
C57 C58 H24 120.9 . . ?
C58 C59 C60 119.7(2) . . ?
C58 C59 H25 120.1 . . ?
C60 C59 H25 120.1 . . ?
C59 C60 C61 119.1(2) . . ?
C59 C60 H26 120.4 . . ?
C61 C60 H26 120.4 . . ?
N6 C61 C60 121.0(2) . . ?
N6 C61 C62 115.16(18) . . ?
C60 C61 C62 123.80(19) . . ?
C64 C62 C61 108.97(19) . . ?
C64 C62 C65 108.9(2) . . ?
C61 C62 C65 111.8(2) . . ?
C64 C62 C63 109.7(3) . . ?
C61 C62 C63 109.4(2) . . ?
C65 C62 C63 108.1(2) . . ?
C62 C63 H45 109.5 . . ?
C62 C63 H46 109.5 . . ?
H45 C63 H46 109.5 . . ?
C62 C63 H47 109.5 . . ?
H45 C63 H47 109.5 . . ?
H46 C63 H47 109.5 . . ?
C62 C64 H48 109.5 . . ?
C62 C64 H49 109.5 . . ?
H48 C64 H49 109.5 . . ?
C62 C64 H50 109.5 . . ?
H48 C64 H50 109.5 . . ?
H49 C64 H50 109.5 . . ?
C62 C65 H51 109.5 . . ?
C62 C65 H52 109.5 . . ?
H51 C65 H52 109.5 . . ?
C62 C65 H53 109.5 . . ?
H51 C65 H53 109.5 . . ?
H52 C65 H53 109.5 . . ?
O3 C66 N4 124.12(18) . . ?
O3 C66 C47 129.79(19) . . ?
N4 C66 C47 106.07(16) . . ?
O1 C67 N1 124.1(2) . . ?
O1 C67 C13 129.8(2) . . ?
N1 C67 C13 106.16(17) . . ?

loop_
_geom_bond_atom_site_label_1
_geom_bond_atom_site_label_2
_geom_bond_distance
_geom_bond_site_symmetry_2
_geom_bond_publ_flag
N1 C67 1.403(3) . ?
N1 C7 1.407(3) . ?
N1 C6 1.431(3) . ?
O1 C67 1.211(3) . ?
N2 C18 1.347(3) . ?
N2 C14 1.348(3) . ?
O2 C7 1.210(2) . ?
N3 C23 1.344(3) . ?
N3 C27 1.350(3) . ?
O3 C66 1.207(2) . ?
N4 C66 1.398(3) . ?
N4 C41 1.409(3) . ?
N4 C40 1.431(3) . ?
O4 C41 1.209(2) . ?
C1 C6 1.381(3) . ?
C1 C2 1.392(3) . ?
C1 H1 0.9500 . ?
C2 C3 1.383(4) . ?
C2 H2 0.9500 . ?
C3 C4 1.377(4) . ?
C3 H3 0.9500 . ?
C4 C5 1.378(4) . ?
C4 H4 0.9500 . ?
N5 C48 1.341(3) . ?
N5 C52 1.342(3) . ?
C5 C6 1.386(3) . ?
C5 H5 0.9500 . ?
N6 C61 1.343(3) . ?
N6 C57 1.343(3) . ?
C7 C8 1.489(3) . ?
C8 C9 1.396(3) . ?
C8 C13 1.398(3) . ?
C9 C10 1.401(3) . ?
C9 C23 1.483(3) . ?
C10 C11 1.376(3) . ?
C10 H6 0.9500 . ?
C11 C12 1.405(3) . ?
C11 H7 0.9500 . ?
C12 C13 1.393(3) . ?
C12 C14 1.496(3) . ?
C13 C67 1.492(3) . ?
C14 C15 1.385(3) . ?
C15 C16 1.379(3) . ?
C15 H8 0.9500 . ?
C16 C17 1.382(3) . ?
C16 H9 0.9500 . ?
C17 C18 1.389(3) . ?
C17 H10 0.9500 . ?
C18 C19 1.528(3) . ?
C19 C22 1.529(3) . ?
C19 C20 1.532(3) . ?
C19 C21 1.540(3) . ?
C20 H27 0.9800 . ?
C20 H28 0.9800 . ?
C20 H29 0.9800 . ?
C21 H30 0.9800 . ?
C21 H31 0.9800 . ?
C21 H32 0.9800 . ?
C22 H33 0.9800 . ?
C22 H34 0.9800 . ?
C22 H35 0.9800 . ?
C23 C24 1.391(3) . ?
C24 C25 1.383(3) . ?
C24 H11 0.9500 . ?
C25 C26 1.381(3) . ?
C25 H12 0.9500 . ?
C26 C27 1.389(3) . ?
C26 H13 0.9500 . ?
C27 C28 1.526(3) . ?
C28 C30 1.513(4) . ?
C28 C31 1.513(4) . ?
C28 C29 1.516(4) . ?
C29 H54 0.9800 . ?
C29 H55 0.9800 . ?
C29 H56 0.9800 . ?
C30 H57 0.9800 . ?
C30 H58 0.9800 . ?
C30 H59 0.9800 . ?
C31 H60 0.9800 . ?
C31 H61 0.9800 . ?
C31 H62 0.9800 . ?
C35 C36 1.381(3) . ?
C35 C40 1.385(3) . ?
C35 H14 0.9500 . ?
C36 C37 1.371(3) . ?
C36 H15 0.9500 . ?
C37 C38 1.383(3) . ?
C37 H16 0.9500 . ?
C38 C39 1.396(3) . ?
C38 H17 0.9500 . ?
C39 C40 1.372(3) . ?
C39 H18 0.9500 . ?
C41 C42 1.493(3) . ?
C42 C43 1.398(3) . ?
C42 C47 1.401(3) . ?
C43 C44 1.401(3) . ?
C43 C57 1.492(3) . ?
C44 C45 1.379(3) . ?
C44 H19 0.9500 . ?
C45 C46 1.403(3) . ?
C45 H20 0.9500 . ?
C46 C47 1.383(3) . ?
C46 C48 1.486(3) . ?
C47 C66 1.491(3) . ?
C48 C49 1.391(3) . ?
C49 C50 1.375(3) . ?
C49 H21 0.9500 . ?
C50 C51 1.385(3) . ?
C50 H22 0.9500 . ?
C51 C52 1.391(3) . ?
C51 H23 0.9500 . ?
C52 C53 1.527(3) . ?
C53 C55 1.529(3) . ?
C53 C56 1.531(3) . ?
C53 C54 1.531(3) . ?
C54 H36 0.9800 . ?
C54 H37 0.9800 . ?
C54 H38 0.9800 . ?
C55 H39 0.9800 . ?
C55 H40 0.9800 . ?
C55 H41 0.9800 . ?
C56 H42 0.9800 . ?
C56 H43 0.9800 . ?
C56 H44 0.9800 . ?
C57 C58 1.386(3) . ?
C58 C59 1.374(3) . ?
C58 H24 0.9500 . ?
C59 C60 1.383(3) . ?
C59 H25 0.9500 . ?
C60 C61 1.395(3) . ?
C60 H26 0.9500 . ?
C61 C62 1.529(3) . ?
C62 C64 1.522(3) . ?
C62 C65 1.529(3) . ?
C62 C63 1.543(4) . ?
C63 H45 0.9800 . ?
C63 H46 0.9800 . ?
C63 H47 0.9800 . ?
C64 H48 0.9800 . ?
C64 H49 0.9800 . ?
C64 H50 0.9800 . ?
C65 H51 0.9800 . ?
C65 H52 0.9800 . ?
C65 H53 0.9800 . ?

loop_
_geom_torsion_atom_site_label_1
_geom_torsion_atom_site_label_2
_geom_torsion_atom_site_label_3
_geom_torsion_atom_site_label_4
_geom_torsion
_geom_torsion_site_symmetry_1
_geom_torsion_site_symmetry_2
_geom_torsion_site_symmetry_3
_geom_torsion_site_symmetry_4
_geom_torsion_publ_flag
C6 C1 C2 C3 -0.6(3) . . . . ?
C1 C2 C3 C4 1.9(4) . . . . ?
C2 C3 C4 C5 -1.4(4) . . . . ?
C3 C4 C5 C6 -0.3(4) . . . . ?
C2 C1 C6 C5 -1.1(3) . . . . ?
C2 C1 C6 N1 179.6(2) . . . . ?
C4 C5 C6 C1 1.6(3) . . . . ?
C4 C5 C6 N1 -179.1(2) . . . . ?
C67 N1 C6 C1 -58.9(3) . . . . ?
C7 N1 C6 C1 122.0(2) . . . . ?
C67 N1 C6 C5 121.8(2) . . . . ?
C7 N1 C6 C5 -57.4(3) . . . . ?
C67 N1 C7 O2 -179.8(2) . . . . ?
C6 N1 C7 O2 -0.6(3) . . . . ?
C67 N1 C7 C8 -0.6(2) . . . . ?
C6 N1 C7 C8 178.65(19) . . . . ?
O2 C7 C8 C9 1.1(4) . . . . ?
N1 C7 C8 C9 -178.1(2) . . . . ?
O2 C7 C8 C13 177.1(2) . . . . ?
N1 C7 C8 C13 -2.0(2) . . . . ?
C13 C8 C9 C10 -2.8(3) . . . . ?
C7 C8 C9 C10 172.7(2) . . . . ?
C13 C8 C9 C23 175.12(19) . . . . ?
C7 C8 C9 C23 -9.3(3) . . . . ?
C8 C9 C10 C11 4.0(3) . . . . ?
C23 C9 C10 C11 -174.1(2) . . . . ?
C9 C10 C11 C12 -1.4(3) . . . . ?
C10 C11 C12 C13 -2.6(3) . . . . ?
C10 C11 C12 C14 175.7(2) . . . . ?
C11 C12 C13 C8 3.7(3) . . . . ?
C14 C12 C13 C8 -174.3(2) . . . . ?
C11 C12 C13 C67 -177.7(2) . . . . ?
C14 C12 C13 C67 4.2(4) . . . . ?
C9 C8 C13 C12 -1.1(3) . . . . ?
C7 C8 C13 C12 -177.47(19) . . . . ?
C9 C8 C13 C67 -179.91(19) . . . . ?
C7 C8 C13 C67 3.7(2) . . . . ?
C18 N2 C14 C15 -0.1(3) . . . . ?
C18 N2 C14 C12 176.44(18) . . . . ?
C13 C12 C14 N2 137.4(2) . . . . ?
C11 C12 C14 N2 -40.6(3) . . . . ?
C13 C12 C14 C15 -46.1(3) . . . . ?
C11 C12 C14 C15 135.9(2) . . . . ?
N2 C14 C15 C16 2.7(3) . . . . ?
C12 C14 C15 C16 -173.5(2) . . . . ?
C14 C15 C16 C17 -2.5(3) . . . . ?
C15 C16 C17 C18 0.0(3) . . . . ?
C14 N2 C18 C17 -2.6(3) . . . . ?
C14 N2 C18 C19 176.26(19) . . . . ?
C16 C17 C18 N2 2.6(3) . . . . ?
C16 C17 C18 C19 -176.1(2) . . . . ?
N2 C18 C19 C22 56.2(2) . . . . ?
C17 C18 C19 C22 -125.1(2) . . . . ?
N2 C18 C19 C20 177.76(19) . . . . ?
C17 C18 C19 C20 -3.5(3) . . . . ?
N2 C18 C19 C21 -62.7(2) . . . . ?
C17 C18 C19 C21 116.1(2) . . . . ?
C27 N3 C23 C24 1.1(3) . . . . ?
C27 N3 C23 C9 176.27(18) . . . . ?
C8 C9 C23 N3 141.1(2) . . . . ?
C10 C9 C23 N3 -41.0(3) . . . . ?
C8 C9 C23 C24 -43.7(3) . . . . ?
C10 C9 C23 C24 134.2(2) . . . . ?
N3 C23 C24 C25 -0.5(3) . . . . ?
C9 C23 C24 C25 -175.3(2) . . . . ?
C23 C24 C25 C26 -0.3(3) . . . . ?
C24 C25 C26 C27 0.5(3) . . . . ?
C23 N3 C27 C26 -0.8(3) . . . . ?
C23 N3 C27 C28 -178.0(2) . . . . ?
C25 C26 C27 N3 0.0(3) . . . . ?
C25 C26 C27 C28 177.0(2) . . . . ?
N3 C27 C28 C30 -165.1(3) . . . . ?
C26 C27 C28 C30 17.8(4) . . . . ?
N3 C27 C28 C31 73.6(3) . . . . ?
C26 C27 C28 C31 -103.5(3) . . . . ?
N3 C27 C28 C29 -44.5(3) . . . . ?
C26 C27 C28 C29 138.3(3) . . . . ?
C40 C35 C36 C37 -0.5(3) . . . . ?
C35 C36 C37 C38 -0.7(3) . . . . ?
C36 C37 C38 C39 1.2(3) . . . . ?
C37 C38 C39 C40 -0.5(3) . . . . ?
C38 C39 C40 C35 -0.7(3) . . . . ?
C38 C39 C40 N4 -177.1(2) . . . . ?
C36 C35 C40 C39 1.2(3) . . . . ?
C36 C35 C40 N4 177.70(19) . . . . ?
C66 N4 C40 C39 122.9(2) . . . . ?
C41 N4 C40 C39 -58.9(3) . . . . ?
C66 N4 C40 C35 -53.6(3) . . . . ?
C41 N4 C40 C35 124.6(2) . . . . ?
C66 N4 C41 O4 179.71(19) . . . . ?
C40 N4 C41 O4 1.4(3) . . . . ?
C66 N4 C41 C42 -0.9(2) . . . . ?
C40 N4 C41 C42 -179.23(17) . . . . ?
O4 C41 C42 C43 5.8(4) . . . . ?
N4 C41 C42 C43 -173.5(2) . . . . ?
O4 C41 C42 C47 178.9(2) . . . . ?
N4 C41 C42 C47 -0.4(2) . . . . ?
C47 C42 C43 C44 -2.1(3) . . . . ?
C41 C42 C43 C44 170.15(19) . . . . ?
C47 C42 C43 C57 179.65(19) . . . . ?
C41 C42 C43 C57 -8.1(3) . . . . ?
C42 C43 C44 C45 0.8(3) . . . . ?
C57 C43 C44 C45 179.15(19) . . . . ?
C43 C44 C45 C46 1.4(3) . . . . ?
C44 C45 C46 C47 -2.1(3) . . . . ?
C44 C45 C46 C48 -179.39(19) . . . . ?
C45 C46 C47 C42 0.8(3) . . . . ?
C48 C46 C47 C42 177.80(19) . . . . ?
C45 C46 C47 C66 -171.9(2) . . . . ?
C48 C46 C47 C66 5.2(3) . . . . ?
C43 C42 C47 C46 1.4(3) . . . . ?
C41 C42 C47 C46 -172.45(18) . . . . ?
C43 C42 C47 C66 175.34(18) . . . . ?
C41 C42 C47 C66 1.5(2) . . . . ?
C52 N5 C48 C49 -1.4(3) . . . . ?
C52 N5 C48 C46 -179.08(17) . . . . ?
C47 C46 C48 N5 -133.1(2) . . . . ?
C45 C46 C48 N5 43.8(3) . . . . ?
C47 C46 C48 C49 49.2(3) . . . . ?
C45 C46 C48 C49 -133.8(2) . . . . ?
N5 C48 C49 C50 0.8(3) . . . . ?
C46 C48 C49 C50 178.31(19) . . . . ?
C48 C49 C50 C51 0.0(3) . . . . ?
C49 C50 C51 C52 -0.2(3) . . . . ?
C48 N5 C52 C51 1.1(3) . . . . ?
C48 N5 C52 C53 -175.82(17) . . . . ?
C50 C51 C52 N5 -0.3(3) . . . . ?
C50 C51 C52 C53 176.32(19) . . . . ?
N5 C52 C53 C55 80.3(2) . . . . ?
C51 C52 C53 C55 -96.5(2) . . . . ?
N5 C52 C53 C56 -38.0(3) . . . . ?
C51 C52 C53 C56 145.2(2) . . . . ?
N5 C52 C53 C54 -158.70(17) . . . . ?
C51 C52 C53 C54 24.5(3) . . . . ?
C61 N6 C57 C58 2.7(3) . . . . ?
C61 N6 C57 C43 -179.02(17) . . . . ?
C42 C43 C57 N6 141.6(2) . . . . ?
C44 C43 C57 N6 -36.6(3) . . . . ?
C42 C43 C57 C58 -40.1(3) . . . . ?
C44 C43 C57 C58 141.7(2) . . . . ?
N6 C57 C58 C59 -2.5(3) . . . . ?
C43 C57 C58 C59 179.4(2) . . . . ?
C57 C58 C59 C60 0.7(3) . . . . ?
C58 C59 C60 C61 0.6(3) . . . . ?
C57 N6 C61 C60 -1.2(3) . . . . ?
C57 N6 C61 C62 178.64(18) . . . . ?
C59 C60 C61 N6 -0.4(3) . . . . ?
C59 C60 C61 C62 179.7(2) . . . . ?
N6 C61 C62 C64 -59.3(3) . . . . ?
C60 C61 C62 C64 120.6(3) . . . . ?
N6 C61 C62 C65 -179.7(2) . . . . ?
C60 C61 C62 C65 0.1(3) . . . . ?
N6 C61 C62 C63 60.6(2) . . . . ?
C60 C61 C62 C63 -119.6(2) . . . . ?
C41 N4 C66 O3 -179.5(2) . . . . ?
C40 N4 C66 O3 -1.2(3) . . . . ?
C41 N4 C66 C47 1.8(2) . . . . ?
C40 N4 C66 C47 -179.84(17) . . . . ?
C46 C47 C66 O3 -7.1(4) . . . . ?
C42 C47 C66 O3 179.4(2) . . . . ?
C46 C47 C66 N4 171.5(2) . . . . ?
C42 C47 C66 N4 -2.0(2) . . . . ?
C7 N1 C67 O1 -177.7(2) . . . . ?
C6 N1 C67 O1 3.1(3) . . . . ?
C7 N1 C67 C13 2.8(2) . . . . ?
C6 N1 C67 C13 -176.44(19) . . . . ?
C12 C13 C67 O1 -2.2(4) . . . . ?
C8 C13 C67 O1 176.5(2) . . . . ?
C12 C13 C67 N1 177.3(2) . . . . ?
C8 C13 C67 N1 -4.0(2) . . . . ?
